data_4024438
loop_
_publ_author_name
'Kosuke Katagiri'
'Taichi Tohaya'
'Hyuma Masu'
'Masahide Tominaga'
'Isao Azumaya'

_publ_contact_author_address '1314-1 Shido, Sanuki, Kagawa 769-2193, Japan'
_publ_contact_author_email azumayai@kph.bunri-u.ac.jp
_publ_contact_author_name 'Isao Azumaya'
_publ_contact_author_phone '+81 87 894 5111'
_publ_section_title
;
Effect of Aromatic-Aromatic Interactions on the Conformational
Stabilities of Macrocycle and Preorganized Structure during Macrocyclization
;
_journal_name_full 'Journal of Organic Chemistry'
_journal_page_first 2804
_journal_page_last 2810
_journal_paper_doi 10.1021/jo802801n
_journal_volume 74
_journal_year 2009
_chemical_formula_sum 'C64 H64 N4 O9'
_chemical_formula_weight 1033.19
_chemical_name_systematic
; 
 ? 
;
_space_group_IT_number 14
_symmetry_cell_setting monoclinic
_symmetry_space_group_name_Hall '-P 2ybc'
_symmetry_space_group_name_H-M 'P 1 21/c 1'
_atom_sites_solution_hydrogens geom
_atom_sites_solution_primary direct
_atom_sites_solution_secondary difmap
_audit_creation_method SHELXL-97
_cell_angle_alpha 90.00
_cell_angle_beta 103.617(4)
_cell_angle_gamma 90.00
_cell_formula_units_Z 4
_cell_length_a 16.925(3)
_cell_length_b 15.637(3)
_cell_length_c 22.381(4)
_cell_measurement_reflns_used 1127
_cell_measurement_temperature 150
_cell_measurement_theta_max 23.82
_cell_measurement_theta_min 2.38
_cell_volume 5756.8(19)
_computing_cell_refinement 'Bruker SMART'
_computing_data_collection 'Bruker SMART'
_computing_data_reduction 'Bruker SAINT'
_computing_molecular_graphics 'Bruker SHELXTL'
_computing_publication_material 'Bruker SHELXTL'
_computing_structure_refinement 'SHELXL-97 (Sheldrick, 1997)'
_computing_structure_solution 'SHELXS-97 (Sheldrick, 1990)'
_diffrn_ambient_temperature 150
_diffrn_measured_fraction_theta_full 0.999
_diffrn_measured_fraction_theta_max 0.999
_diffrn_measurement_device_type 'Bruker Smart1000 CCD'
_diffrn_measurement_method 'phi and omega scans'
_diffrn_radiation_monochromator graphite
_diffrn_radiation_source 'fine-focus sealed tube'
_diffrn_radiation_type MoK\a
_diffrn_radiation_wavelength 0.71073
_diffrn_reflns_av_R_equivalents 0.1071
_diffrn_reflns_av_sigmaI/netI 0.1056
_diffrn_reflns_limit_h_max 11
_diffrn_reflns_limit_h_min -16
_diffrn_reflns_limit_k_max 13
_diffrn_reflns_limit_k_min -14
_diffrn_reflns_limit_l_max 21
_diffrn_reflns_limit_l_min -20
_diffrn_reflns_number 17239
_diffrn_reflns_theta_full 19.78
_diffrn_reflns_theta_max 19.78
_diffrn_reflns_theta_min 1.24
_exptl_absorpt_coefficient_mu 0.080
_exptl_absorpt_correction_T_max 0.9960
_exptl_absorpt_correction_T_min 0.9726
_exptl_absorpt_correction_type empirical
_exptl_absorpt_process_details 'SADABS Sheldrick 1996'
_exptl_crystal_colour colourless
_exptl_crystal_density_diffrn 1.192
_exptl_crystal_density_method 'not measured'
_exptl_crystal_description prismatic
_exptl_crystal_F_000 2192
_exptl_crystal_size_max 0.35
_exptl_crystal_size_mid 0.15
_exptl_crystal_size_min 0.05
_refine_diff_density_max 1.135
_refine_diff_density_min -0.459
_refine_diff_density_rms 0.073
_refine_ls_extinction_method none
_refine_ls_goodness_of_fit_ref 0.986
_refine_ls_hydrogen_treatment constr
_refine_ls_matrix_type full
_refine_ls_number_parameters 702
_refine_ls_number_reflns 5188
_refine_ls_number_restraints 0
_refine_ls_restrained_S_all 0.986
_refine_ls_R_factor_all 0.1360
_refine_ls_R_factor_gt 0.0797
_refine_ls_shift/su_max 0.000
_refine_ls_shift/su_mean 0.000
_refine_ls_structure_factor_coef Fsqd
_refine_ls_weighting_details 'calc w=1/[\s^2^(Fo^2^)+(0.1673P)^2^+0.0000P] where P=(Fo^2^+2Fc^2^)/3'
_refine_ls_weighting_scheme calc
_refine_ls_wR_factor_gt 0.2193
_refine_ls_wR_factor_ref 0.2600
_reflns_number_gt 2881
_reflns_number_total 5188
_reflns_threshold_expression >2sigma(I)
_cod_data_source_file jo802801n_si_005.cif
_cod_data_source_block macrocycle6
_cod_depositor_comments
;
The following automatic conversions were performed:
'_symmetry_cell_setting' value 'Monoclinic' changed to 'monoclinic'
according to '/home/saulius/struct/CIF-dictionaries/cif_core.dic'
dictionary named 'cif_core.dic' version 2.4.1 from 2010-06-29.

Automatic conversion script
Id: cif_fix_enum 1527 2010-12-29 10:47:43Z saulius 
;
_cod_original_sg_symbol_H-M P2(1)/c
_cod_database_code 4024438

loop_
_symmetry_equiv_pos_as_xyz
'x, y, z'
'-x, y+1/2, -z+1/2'
'-x, -y, -z'
'x, -y-1/2, z-1/2'

loop_
_atom_site_label
_atom_site_type_symbol
_atom_site_fract_x
_atom_site_fract_y
_atom_site_fract_z
_atom_site_U_iso_or_equiv
_atom_site_adp_type
_atom_site_occupancy
_atom_site_symmetry_multiplicity
_atom_site_calc_flag
_atom_site_refinement_flags
_atom_site_disorder_assembly
_atom_site_disorder_group
O2 O 0.1295(3) 0.7154(3) 0.4558(2) 0.0420(15) Uani 1 1 d . . .
O1 O 0.3686(3) 1.0669(3) 0.5194(3) 0.0415(15) Uani 1 1 d . . .
N2 N 0.0983(4) 0.7364(4) 0.3528(3) 0.0285(17) Uani 1 1 d . . .
N4 N 0.3743(4) 0.8956(4) -0.1975(3) 0.0371(18) Uani 1 1 d . . .
N3 N 0.1620(4) 1.2875(4) -0.1417(3) 0.0285(17) Uani 1 1 d . . .
N1 N 0.4237(4) 1.0575(4) 0.4379(3) 0.0313(17) Uani 1 1 d . . .
O3 O 0.1595(4) 1.3089(4) -0.2416(3) 0.0539(18) Uani 1 1 d . . .
C19 C 0.3939(5) 0.9392(5) 0.0596(3) 0.029(2) Uani 1 1 d . . .
C23 C 0.4582(5) 0.9111(4) -0.0279(4) 0.030(2) Uani 1 1 d . . .
H23 H 0.5098 0.9120 0.0004 0.036 Uiso 1 1 calc R . .
C49 C 0.1190(4) 0.9500(5) 0.1501(3) 0.026(2) Uani 1 1 d . . .
O4 O 0.3130(4) 0.9282(4) -0.2950(3) 0.0621(19) Uani 1 1 d . . .
C25 C 0.3792(6) 0.8997(5) -0.1326(4) 0.034(2) Uani 1 1 d . . .
C13 C 0.4104(5) 1.0043(5) 0.2497(3) 0.030(2) Uani 1 1 d . . .
C55 C 0.1009(5) 0.7894(5) 0.3015(3) 0.026(2) Uani 1 1 d . . .
C44 C 0.1994(5) 1.1846(5) 0.0122(4) 0.035(2) Uani 1 1 d . . .
H44 H 0.2325 1.1936 0.0523 0.042 Uiso 1 1 calc R . .
C52 C 0.1112(5) 0.8940(5) 0.2019(3) 0.026(2) Uani 1 1 d . . .
C60 C 0.1377(5) 0.7573(5) 0.4099(4) 0.030(2) Uani 1 1 d . . .
C43 C 0.1442(5) 1.1169(5) 0.0018(4) 0.031(2) Uani 1 1 d . . .
C40 C 0.1573(5) 1.2282(5) -0.0937(4) 0.031(2) Uani 1 1 d . . .
C1 C 0.3071(5) 0.9640(5) 0.4467(3) 0.027(2) Uani 1 1 d . . .
C46 C 0.1354(4) 1.0596(5) 0.0523(3) 0.025(2) Uani 1 1 d . . .
C16 C 0.4051(5) 0.9824(5) 0.1844(3) 0.027(2) Uani 1 1 d . . .
C10 C 0.4178(5) 1.0400(5) 0.3742(4) 0.028(2) Uani 1 1 d . . .
C45 C 0.2068(5) 1.2396(5) -0.0358(4) 0.032(2) Uani 1 1 d . . .
H45 H 0.2457 1.2845 -0.0284 0.038 Uiso 1 1 calc R . .
C6 C 0.3220(5) 0.8942(5) 0.4124(3) 0.029(2) Uani 1 1 d . . .
H6 H 0.3706 0.8919 0.3982 0.035 Uiso 1 1 calc R . .
C51 C 0.1402(4) 1.0901(5) 0.1114(4) 0.028(2) Uani 1 1 d . . .
H51 H 0.1487 1.1496 0.1190 0.034 Uiso 1 1 calc R . .
C11 C 0.4849(5) 1.0085(5) 0.3566(3) 0.036(2) Uani 1 1 d . . .
H11 H 0.5339 0.9986 0.3866 0.043 Uiso 1 1 calc R . .
C24 C 0.4543(5) 0.9015(5) -0.0916(4) 0.034(2) Uani 1 1 d . . .
H24 H 0.5027 0.8963 -0.1058 0.041 Uiso 1 1 calc R . .
C53 C 0.1338(5) 0.8085(5) 0.2035(3) 0.031(2) Uani 1 1 d . . .
H53 H 0.1529 0.7853 0.1703 0.037 Uiso 1 1 calc R . .
C5 C 0.2666(5) 0.8288(5) 0.3991(3) 0.033(2) Uani 1 1 d . . .
H5 H 0.2770 0.7815 0.3754 0.039 Uiso 1 1 calc R . .
C37 C 0.1741(5) 1.2620(5) -0.1952(4) 0.034(2) Uani 1 1 d . . .
C22 C 0.3881(5) 0.9191(5) -0.0060(3) 0.028(2) Uani 1 1 d . . .
C54 C 0.1292(5) 0.7569(5) 0.2521(4) 0.034(2) Uani 1 1 d . . .
H54 H 0.1454 0.6987 0.2522 0.041 Uiso 1 1 calc R . .
C15 C 0.3481(5) 1.0567(5) 0.3297(4) 0.033(2) Uani 1 1 d . . .
H15 H 0.3026 1.0816 0.3411 0.040 Uiso 1 1 calc R . .
C41 C 0.1013(5) 1.1621(5) -0.1042(4) 0.034(2) Uani 1 1 d . . .
H41 H 0.0668 1.1548 -0.1440 0.040 Uiso 1 1 calc R . .
C47 C 0.1208(4) 0.9727(5) 0.0435(3) 0.031(2) Uani 1 1 d . . .
H47 H 0.1160 0.9491 0.0037 0.037 Uiso 1 1 calc R . .
C7 C 0.3678(5) 1.0334(5) 0.4687(4) 0.031(2) Uani 1 1 d . . .
C50 C 0.1332(4) 1.0373(5) 0.1598(4) 0.031(2) Uani 1 1 d . . .
H50 H 0.1382 1.0607 0.1996 0.037 Uiso 1 1 calc R . .
C26 C 0.3097(5) 0.9008(5) -0.1105(3) 0.034(2) Uani 1 1 d . . .
H26 H 0.2583 0.8931 -0.1382 0.040 Uiso 1 1 calc R . .
C48 C 0.1130(5) 0.9194(5) 0.0912(4) 0.030(2) Uani 1 1 d . . .
H48 H 0.1032 0.8602 0.0833 0.036 Uiso 1 1 calc R . .
C2 C 0.2366(5) 0.9666(5) 0.4674(3) 0.030(2) Uani 1 1 d . . .
H2 H 0.2264 1.0141 0.4909 0.036 Uiso 1 1 calc R . .
C58 C 0.0402(5) 0.6636(5) 0.3442(4) 0.037(2) Uani 1 1 d . . .
H58A H -0.0028 0.6732 0.3064 0.045 Uiso 1 1 calc R . .
H58B H 0.0138 0.6619 0.3793 0.045 Uiso 1 1 calc R . .
C56 C 0.0743(5) 0.8732(5) 0.2987(3) 0.032(2) Uani 1 1 d . . .
H56 H 0.0515 0.8954 0.3304 0.039 Uiso 1 1 calc R . .
C34 C 0.2098(5) 1.1760(5) -0.2007(4) 0.033(2) Uani 1 1 d . . .
C21 C 0.3467(5) 1.0198(5) 0.1365(4) 0.034(2) Uani 1 1 d . . .
H21 H 0.3100 1.0606 0.1460 0.041 Uiso 1 1 calc R . .
C57 C 0.0807(4) 0.9246(5) 0.2501(3) 0.030(2) Uani 1 1 d . . .
H57 H 0.0638 0.9825 0.2496 0.036 Uiso 1 1 calc R . .
C14 C 0.3436(5) 1.0375(5) 0.2683(3) 0.039(2) Uani 1 1 d . . .
H14 H 0.2942 1.0470 0.2386 0.047 Uiso 1 1 calc R . .
C18 C 0.4513(5) 0.9021(5) 0.1071(4) 0.036(2) Uani 1 1 d . . .
H18 H 0.4884 0.8615 0.0977 0.043 Uiso 1 1 calc R . .
C27 C 0.3140(5) 0.9128(4) -0.0488(4) 0.033(2) Uani 1 1 d . . .
H27 H 0.2651 0.9170 -0.0352 0.040 Uiso 1 1 calc R . .
C42 C 0.0952(5) 1.1073(5) -0.0581(4) 0.034(2) Uani 1 1 d . . .
H42 H 0.0571 1.0617 -0.0666 0.041 Uiso 1 1 calc R . .
C12 C 0.4813(5) 0.9911(5) 0.2953(4) 0.037(2) Uani 1 1 d . . .
H12 H 0.5283 0.9697 0.2841 0.045 Uiso 1 1 calc R . .
C38 C 0.1293(5) 1.3739(5) -0.1365(4) 0.039(2) Uani 1 1 d . . .
H38A H 0.1517 1.4138 -0.1627 0.046 Uiso 1 1 calc R . .
H38B H 0.1472 1.3937 -0.0935 0.046 Uiso 1 1 calc R . .
C30 C 0.3234(6) 0.9435(5) -0.2393(5) 0.043(2) Uani 1 1 d . . .
C17 C 0.4558(5) 0.9230(5) 0.1678(3) 0.033(2) Uani 1 1 d . . .
H17 H 0.4952 0.8953 0.1991 0.040 Uiso 1 1 calc R . .
C35 C 0.2850(5) 1.1531(5) -0.1633(3) 0.033(2) Uani 1 1 d . . .
H35 H 0.3107 1.1898 -0.1307 0.040 Uiso 1 1 calc R . .
C36 C 0.3227(5) 1.0776(5) -0.1732(3) 0.035(2) Uani 1 1 d . . .
H36 H 0.3746 1.0632 -0.1482 0.042 Uiso 1 1 calc R . .
C8 C 0.4864(5) 1.1190(5) 0.4680(3) 0.035(2) Uani 1 1 d . . .
H8A H 0.5361 1.1102 0.4527 0.043 Uiso 1 1 calc R . .
H8B H 0.5004 1.1084 0.5128 0.043 Uiso 1 1 calc R . .
C31 C 0.2838(5) 1.0224(5) -0.2206(4) 0.036(2) Uani 1 1 d . . .
C20 C 0.3416(5) 0.9986(5) 0.0760(3) 0.033(2) Uani 1 1 d . . .
H20 H 0.3013 1.0251 0.0447 0.040 Uiso 1 1 calc R . .
C3 C 0.1808(5) 0.9010(5) 0.4543(3) 0.032(2) Uani 1 1 d . . .
H3 H 0.1323 0.9033 0.4686 0.038 Uiso 1 1 calc R . .
C32 C 0.2081(6) 1.0450(6) -0.2561(4) 0.038(2) Uani 1 1 d . . .
H32 H 0.1807 1.0071 -0.2873 0.046 Uiso 1 1 calc R . .
C33 C 0.1720(5) 1.1209(6) -0.2472(3) 0.038(2) Uani 1 1 d . . .
H33 H 0.1209 1.1359 -0.2731 0.046 Uiso 1 1 calc R . .
C4 C 0.1961(5) 0.8309(5) 0.4199(3) 0.027(2) Uani 1 1 d . . .
C39 C 0.0368(5) 1.3761(5) -0.1559(4) 0.049(3) Uani 1 1 d . . .
H39A H 0.0189 1.3598 -0.1993 0.074 Uiso 1 1 calc R . .
H39B H 0.0176 1.4340 -0.1503 0.074 Uiso 1 1 calc R . .
H39C H 0.0144 1.3359 -0.1307 0.074 Uiso 1 1 calc R . .
C28 C 0.4241(6) 0.8285(5) -0.2188(4) 0.048(3) Uani 1 1 d . . .
H28A H 0.4256 0.8401 -0.2620 0.058 Uiso 1 1 calc R . .
H28B H 0.4805 0.8311 -0.1935 0.058 Uiso 1 1 calc R . .
C9 C 0.4583(5) 1.2103(5) 0.4560(4) 0.050(3) Uani 1 1 d . . .
H9A H 0.4418 1.2203 0.4116 0.075 Uiso 1 1 calc R . .
H9B H 0.5029 1.2491 0.4744 0.075 Uiso 1 1 calc R . .
H9C H 0.4121 1.2208 0.4744 0.075 Uiso 1 1 calc R . .
C59 C 0.0800(5) 0.5785(5) 0.3395(3) 0.039(2) Uani 1 1 d . . .
H59A H 0.0989 0.5765 0.3014 0.058 Uiso 1 1 calc R . .
H59B H 0.0406 0.5325 0.3393 0.058 Uiso 1 1 calc R . .
H59C H 0.1264 0.5712 0.3747 0.058 Uiso 1 1 calc R . .
C29 C 0.3907(6) 0.7412(5) -0.2145(4) 0.068(3) Uani 1 1 d . . .
H29A H 0.4016 0.7238 -0.1713 0.102 Uiso 1 1 calc R . .
H29B H 0.4167 0.7008 -0.2374 0.102 Uiso 1 1 calc R . .
H29C H 0.3319 0.7416 -0.2320 0.102 Uiso 1 1 calc R . .
O5 O 0.1897(3) 0.7763(3) 0.5755(2) 0.0416(15) Uani 1 1 d . . .
H5A H 0.1761 0.7608 0.5386 0.062 Uiso 1 1 calc R . .
C62 C 0.2713(5) 0.7481(6) 0.6021(4) 0.053(3) Uani 1 1 d . . .
H62A H 0.2758 0.6868 0.5923 0.064 Uiso 1 1 calc R . .
H62B H 0.2818 0.7534 0.6474 0.064 Uiso 1 1 calc R . .
C61 C 0.3347(5) 0.7963(6) 0.5806(4) 0.054(3) Uani 1 1 d . . .
H61A H 0.3284 0.7865 0.5365 0.081 Uiso 1 1 calc R . .
H61B H 0.3886 0.7767 0.6030 0.081 Uiso 1 1 calc R . .
H61C H 0.3291 0.8575 0.5882 0.081 Uiso 1 1 calc R . .
O6 O 0.0437(4) 0.0663(4) 0.6065(3) 0.0670(19) Uani 1 1 d . . .
H6A H 0.0708 0.0238 0.5998 0.101 Uiso 1 1 calc R . .
C64 C 0.0690(6) 0.1407(6) 0.5787(4) 0.063(3) Uani 1 1 d . . .
H64A H 0.1288 0.1462 0.5921 0.075 Uiso 1 1 calc R . .
H64B H 0.0446 0.1920 0.5930 0.075 Uiso 1 1 calc R . .
C63 C 0.0451(7) 0.1375(8) 0.5108(5) 0.091(4) Uani 1 1 d . . .
H63A H 0.0726 0.0895 0.4962 0.137 Uiso 1 1 calc R . .
H63B H 0.0606 0.1910 0.4940 0.137 Uiso 1 1 calc R . .
H63C H -0.0139 0.1298 0.4974 0.137 Uiso 1 1 calc R . .
O8 O 0.3207(11) 0.2478(7) 0.6869(5) 0.277(10) Uani 1 1 d . . .
O7 O 0.1645(4) 0.9454(4) 0.6016(3) 0.075(2) Uani 1 1 d . . .
O9 O 0.3723(9) 0.1992(7) 0.6244(7) 0.263(9) Uani 1 1 d . . .

loop_
_atom_site_aniso_label
_atom_site_aniso_U_11
_atom_site_aniso_U_22
_atom_site_aniso_U_33
_atom_site_aniso_U_23
_atom_site_aniso_U_13
_atom_site_aniso_U_12
O2 0.050(4) 0.046(4) 0.031(4) -0.001(3) 0.010(3) -0.017(3)
O1 0.041(4) 0.051(4) 0.036(4) -0.006(3) 0.017(3) -0.010(3)
N2 0.031(5) 0.034(4) 0.023(5) -0.004(4) 0.011(4) -0.012(3)
N4 0.036(5) 0.045(5) 0.031(5) -0.009(4) 0.008(4) 0.003(4)
N3 0.032(5) 0.034(4) 0.021(4) 0.003(4) 0.009(3) 0.005(3)
N1 0.026(5) 0.047(4) 0.024(4) -0.007(3) 0.012(4) -0.008(4)
O3 0.078(5) 0.050(4) 0.036(4) 0.014(3) 0.018(3) 0.011(3)
C19 0.022(5) 0.040(5) 0.024(5) -0.003(4) 0.005(5) -0.002(4)
C23 0.014(5) 0.028(5) 0.046(6) -0.001(4) 0.002(4) 0.000(4)
C49 0.017(5) 0.037(6) 0.022(5) -0.001(4) 0.004(4) 0.003(4)
O4 0.091(6) 0.076(5) 0.020(4) -0.007(3) 0.012(3) 0.015(4)
C25 0.037(7) 0.041(5) 0.029(6) -0.008(4) 0.019(6) -0.005(4)
C13 0.019(6) 0.046(5) 0.030(6) 0.002(4) 0.015(5) 0.003(4)
C55 0.027(5) 0.035(6) 0.018(5) 0.002(4) 0.009(4) -0.003(4)
C44 0.043(6) 0.036(5) 0.026(5) 0.001(4) 0.009(4) 0.002(5)
C52 0.025(5) 0.035(6) 0.020(5) 0.001(4) 0.007(4) -0.002(4)
C60 0.028(6) 0.038(6) 0.027(6) 0.004(5) 0.015(5) 0.000(5)
C43 0.032(6) 0.032(5) 0.036(6) -0.001(4) 0.020(5) 0.007(5)
C40 0.028(6) 0.041(6) 0.025(6) 0.002(5) 0.007(5) 0.007(5)
C1 0.030(6) 0.027(5) 0.021(5) -0.001(4) 0.004(4) -0.005(4)
C46 0.017(5) 0.038(6) 0.023(6) 0.004(4) 0.008(4) 0.005(4)
C16 0.015(5) 0.044(5) 0.023(5) 0.004(4) 0.009(4) 0.004(4)
C10 0.023(6) 0.034(5) 0.033(6) 0.000(4) 0.019(5) -0.007(4)
C45 0.029(6) 0.034(5) 0.033(6) 0.004(5) 0.009(5) -0.004(4)
C6 0.018(5) 0.041(6) 0.032(5) -0.002(4) 0.013(4) -0.008(5)
C51 0.016(5) 0.038(5) 0.030(6) 0.005(5) 0.005(4) 0.005(4)
C11 0.032(6) 0.058(6) 0.015(5) 0.005(4) 0.002(4) -0.007(5)
C24 0.027(6) 0.046(5) 0.032(6) -0.001(4) 0.013(5) -0.004(4)
C53 0.031(6) 0.039(6) 0.028(5) 0.003(4) 0.014(4) 0.001(4)
C5 0.037(6) 0.034(5) 0.029(5) -0.008(4) 0.013(5) -0.004(5)
C37 0.031(6) 0.040(6) 0.029(6) 0.009(5) 0.004(4) -0.008(4)
C22 0.016(6) 0.039(5) 0.030(6) 0.005(4) 0.005(5) 0.000(4)
C54 0.038(6) 0.029(5) 0.037(6) 0.000(5) 0.014(5) -0.003(4)
C15 0.013(5) 0.053(6) 0.032(6) 0.008(4) 0.002(5) 0.003(4)
C41 0.037(6) 0.041(6) 0.024(5) 0.003(5) 0.008(4) 0.000(5)
C47 0.027(5) 0.050(6) 0.020(5) -0.005(5) 0.013(4) -0.002(4)
C7 0.036(6) 0.038(5) 0.019(5) -0.004(4) 0.006(5) 0.006(5)
C50 0.024(5) 0.041(6) 0.027(5) -0.001(5) 0.004(4) 0.003(4)
C26 0.026(6) 0.052(6) 0.022(5) -0.007(4) 0.002(4) -0.006(4)
C48 0.030(6) 0.034(5) 0.027(5) 0.005(5) 0.008(4) 0.001(4)
C2 0.034(6) 0.035(5) 0.023(5) 0.001(4) 0.010(4) -0.001(5)
C58 0.032(6) 0.050(6) 0.031(5) 0.002(4) 0.009(4) -0.005(5)
C56 0.029(6) 0.044(6) 0.024(5) -0.009(4) 0.007(4) 0.004(4)
C34 0.040(6) 0.037(6) 0.021(5) 0.012(5) 0.007(5) 0.004(5)
C21 0.019(5) 0.054(6) 0.034(6) 0.002(5) 0.013(4) 0.005(4)
C57 0.023(5) 0.043(5) 0.023(5) 0.005(5) 0.003(4) 0.004(4)
C14 0.027(6) 0.065(6) 0.020(5) 0.000(4) -0.003(4) -0.007(5)
C18 0.031(6) 0.040(5) 0.037(6) 0.004(5) 0.008(5) 0.005(4)
C27 0.018(6) 0.041(5) 0.044(6) -0.003(4) 0.014(5) -0.001(4)
C42 0.018(5) 0.052(6) 0.033(6) -0.001(5) 0.010(5) 0.000(4)
C12 0.015(6) 0.052(6) 0.046(6) 0.013(5) 0.008(5) 0.005(4)
C38 0.037(6) 0.042(6) 0.038(5) 0.005(4) 0.010(5) -0.006(5)
C30 0.051(7) 0.041(6) 0.038(7) 0.007(5) 0.014(5) -0.001(5)
C17 0.037(6) 0.041(5) 0.022(6) 0.009(4) 0.006(4) 0.006(5)
C35 0.039(6) 0.034(5) 0.029(5) -0.008(4) 0.010(5) -0.003(5)
C36 0.024(5) 0.058(6) 0.019(5) -0.003(5) -0.004(4) -0.002(5)
C8 0.038(6) 0.037(6) 0.029(5) -0.003(4) 0.004(4) -0.012(5)
C31 0.040(7) 0.043(6) 0.022(5) 0.008(5) 0.004(5) 0.003(5)
C20 0.021(5) 0.055(6) 0.023(6) 0.002(4) 0.006(4) 0.006(5)
C3 0.025(5) 0.043(6) 0.028(5) 0.001(4) 0.009(4) -0.007(5)
C32 0.042(7) 0.048(6) 0.025(5) -0.003(4) 0.009(5) -0.006(5)
C33 0.042(6) 0.050(6) 0.023(5) 0.002(5) 0.010(5) -0.004(5)
C4 0.026(6) 0.034(5) 0.020(5) 0.003(4) 0.003(4) -0.005(5)
C39 0.048(7) 0.046(6) 0.054(6) 0.003(5) 0.010(5) 0.012(5)
C28 0.050(7) 0.056(6) 0.043(6) -0.011(5) 0.019(5) 0.006(5)
C9 0.053(7) 0.037(6) 0.062(6) -0.003(5) 0.016(5) -0.006(5)
C59 0.039(6) 0.038(6) 0.040(5) 0.005(4) 0.010(5) -0.003(5)
C29 0.084(9) 0.055(7) 0.075(7) -0.012(6) 0.038(6) -0.002(6)
O5 0.038(4) 0.058(4) 0.031(3) -0.003(3) 0.013(3) -0.003(3)
C62 0.030(7) 0.067(7) 0.061(6) 0.009(5) 0.006(5) -0.005(5)
C61 0.046(7) 0.063(6) 0.058(6) 0.000(5) 0.020(5) -0.004(5)
O6 0.073(5) 0.069(5) 0.064(5) 0.002(4) 0.027(4) -0.001(4)
C64 0.063(8) 0.061(7) 0.068(8) -0.001(6) 0.024(6) 0.004(6)
C63 0.077(9) 0.142(10) 0.061(8) 0.002(7) 0.029(7) -0.037(8)
O8 0.58(3) 0.191(11) 0.142(9) -0.087(8) 0.247(15) -0.213(15)
O7 0.089(6) 0.077(5) 0.062(4) -0.022(4) 0.022(4) 0.019(4)
O9 0.232(15) 0.130(9) 0.331(18) -0.080(10) -0.125(13) 0.088(9)

loop_
_atom_type_symbol
_atom_type_description
_atom_type_scat_dispersion_real
_atom_type_scat_dispersion_imag
_atom_type_scat_source
C C 0.0033 0.0016 'International Tables Vol C Tables 4.2.6.8 and 6.1.1.4'
H H 0.0000 0.0000 'International Tables Vol C Tables 4.2.6.8 and 6.1.1.4'
N N 0.0061 0.0033 'International Tables Vol C Tables 4.2.6.8 and 6.1.1.4'
O O 0.0106 0.0060 'International Tables Vol C Tables 4.2.6.8 and 6.1.1.4'

loop_
_geom_angle_atom_site_label_1
_geom_angle_atom_site_label_2
_geom_angle_atom_site_label_3
_geom_angle
_geom_angle_site_symmetry_1
_geom_angle_site_symmetry_3
_geom_angle_publ_flag
C60 N2 C55 121.7(6) . . ?
C60 N2 C58 118.5(6) . . ?
C55 N2 C58 119.1(6) . . ?
C30 N4 C25 123.8(7) . . ?
C30 N4 C28 119.1(7) . . ?
C25 N4 C28 116.9(7) . . ?
C37 N3 C40 122.0(6) . . ?
C37 N3 C38 119.1(6) . . ?
C40 N3 C38 116.5(6) . . ?
C7 N1 C10 124.2(7) . . ?
C7 N1 C8 117.7(6) . . ?
C10 N1 C8 117.0(6) . . ?
C18 C19 C20 116.9(7) . . ?
C18 C19 C22 122.8(7) . . ?
C20 C19 C22 120.3(7) . . ?
C22 C23 C24 121.4(7) . . ?
C22 C23 H23 119.3 . . ?
C24 C23 H23 119.3 . . ?
C48 C49 C50 117.3(7) . . ?
C48 C49 C52 122.7(7) . . ?
C50 C49 C52 120.0(7) . . ?
C26 C25 C24 119.4(7) . . ?
C26 C25 N4 120.8(8) . . ?
C24 C25 N4 119.8(8) . . ?
C14 C13 C12 117.0(7) . . ?
C14 C13 C16 121.1(7) . . ?
C12 C13 C16 121.9(7) . . ?
C56 C55 C54 118.5(7) . . ?
C56 C55 N2 121.0(7) . . ?
C54 C55 N2 120.5(7) . . ?
C43 C44 C45 120.9(7) . . ?
C43 C44 H44 119.6 . . ?
C45 C44 H44 119.6 . . ?
C57 C52 C53 117.5(7) . . ?
C57 C52 C49 121.5(7) . . ?
C53 C52 C49 121.0(7) . . ?
O2 C60 N2 121.9(7) . . ?
O2 C60 C4 118.5(7) . . ?
N2 C60 C4 119.5(7) . . ?
C44 C43 C42 117.5(7) . . ?
C44 C43 C46 121.1(8) . . ?
C42 C43 C46 121.3(7) . . ?
C45 C40 C41 119.8(7) . . ?
C45 C40 N3 119.4(7) . . ?
C41 C40 N3 120.7(7) . . ?
C2 C1 C6 119.5(7) . . ?
C2 C1 C7 116.7(7) . . ?
C6 C1 C7 123.4(8) . . ?
C47 C46 C51 116.1(7) . . ?
C47 C46 C43 122.2(7) . . ?
C51 C46 C43 121.7(7) . . ?
C17 C16 C21 116.6(7) . . ?
C17 C16 C13 121.8(7) . . ?
C21 C16 C13 121.6(7) . . ?
C15 C10 C11 119.0(7) . . ?
C15 C10 N1 122.0(7) . . ?
C11 C10 N1 118.9(7) . . ?
C40 C45 C44 119.7(7) . . ?
C40 C45 H45 120.1 . . ?
C44 C45 H45 120.1 . . ?
C5 C6 C1 120.1(7) . . ?
C5 C6 H6 119.9 . . ?
C1 C6 H6 119.9 . . ?
C50 C51 C46 122.6(7) . . ?
C50 C51 H51 118.7 . . ?
C46 C51 H51 118.7 . . ?
C10 C11 C12 120.4(8) . . ?
C10 C11 H11 119.8 . . ?
C12 C11 H11 119.8 . . ?
C25 C24 C23 119.2(7) . . ?
C25 C24 H24 120.4 . . ?
C23 C24 H24 120.4 . . ?
C54 C53 C52 121.4(7) . . ?
C54 C53 H53 119.3 . . ?
C52 C53 H53 119.3 . . ?
C6 C5 C4 120.7(7) . . ?
C6 C5 H5 119.7 . . ?
C4 C5 H5 119.7 . . ?
O3 C37 N3 122.3(8) . . ?
O3 C37 C34 117.8(7) . . ?
N3 C37 C34 119.9(7) . . ?
C27 C22 C23 117.1(7) . . ?
C27 C22 C19 122.4(7) . . ?
C23 C22 C19 120.3(7) . . ?
C53 C54 C55 120.4(7) . . ?
C53 C54 H54 119.8 . . ?
C55 C54 H54 119.8 . . ?
C10 C15 C14 120.7(8) . . ?
C10 C15 H15 119.7 . . ?
C14 C15 H15 119.7 . . ?
C42 C41 C40 120.7(8) . . ?
C42 C41 H41 119.6 . . ?
C40 C41 H41 119.6 . . ?
C48 C47 C46 121.7(7) . . ?
C48 C47 H47 119.1 . . ?
C46 C47 H47 119.1 . . ?
O1 C7 N1 119.3(7) . . ?
O1 C7 C1 117.5(7) . . ?
N1 C7 C1 123.0(7) . . ?
C51 C50 C49 120.3(7) . . ?
C51 C50 H50 119.8 . . ?
C49 C50 H50 119.8 . . ?
C25 C26 C27 120.8(8) . . ?
C25 C26 H26 119.6 . . ?
C27 C26 H26 119.6 . . ?
C49 C48 C47 121.8(7) . . ?
C49 C48 H48 119.1 . . ?
C47 C48 H48 119.1 . . ?
C1 C2 C3 120.7(7) . . ?
C1 C2 H2 119.7 . . ?
C3 C2 H2 119.7 . . ?
N2 C58 C59 113.1(6) . . ?
N2 C58 H58A 109.0 . . ?
C59 C58 H58A 109.0 . . ?
N2 C58 H58B 109.0 . . ?
C59 C58 H58B 109.0 . . ?
H58A C58 H58B 107.8 . . ?
C57 C56 C55 120.2(7) . . ?
C57 C56 H56 119.9 . . ?
C55 C56 H56 119.9 . . ?
C33 C34 C35 119.1(8) . . ?
C33 C34 C37 119.8(8) . . ?
C35 C34 C37 120.8(8) . . ?
C20 C21 C16 121.4(7) . . ?
C20 C21 H21 119.3 . . ?
C16 C21 H21 119.3 . . ?
C56 C57 C52 121.8(7) . . ?
C56 C57 H57 119.1 . . ?
C52 C57 H57 119.1 . . ?
C15 C14 C13 121.1(8) . . ?
C15 C14 H14 119.4 . . ?
C13 C14 H14 119.4 . . ?
C17 C18 C19 121.4(8) . . ?
C17 C18 H18 119.3 . . ?
C19 C18 H18 119.3 . . ?
C26 C27 C22 121.7(7) . . ?
C26 C27 H27 119.1 . . ?
C22 C27 H27 119.1 . . ?
C41 C42 C43 121.3(7) . . ?
C41 C42 H42 119.3 . . ?
C43 C42 H42 119.3 . . ?
C11 C12 C13 121.7(8) . . ?
C11 C12 H12 119.1 . . ?
C13 C12 H12 119.1 . . ?
N3 C38 C39 112.2(6) . . ?
N3 C38 H38A 109.2 . . ?
C39 C38 H38A 109.2 . . ?
N3 C38 H38B 109.2 . . ?
C39 C38 H38B 109.2 . . ?
H38A C38 H38B 107.9 . . ?
O4 C30 N4 120.7(8) . . ?
O4 C30 C31 117.9(8) . . ?
N4 C30 C31 121.1(8) . . ?
C16 C17 C18 122.2(7) . . ?
C16 C17 H17 118.9 . . ?
C18 C17 H17 118.9 . . ?
C36 C35 C34 120.8(7) . . ?
C36 C35 H35 119.6 . . ?
C34 C35 H35 119.6 . . ?
C35 C36 C31 119.5(8) . . ?
C35 C36 H36 120.3 . . ?
C31 C36 H36 120.3 . . ?
N1 C8 C9 112.0(7) . . ?
N1 C8 H8A 109.2 . . ?
C9 C8 H8A 109.2 . . ?
N1 C8 H8B 109.2 . . ?
C9 C8 H8B 109.2 . . ?
H8A C8 H8B 107.9 . . ?
C32 C31 C36 118.9(8) . . ?
C32 C31 C30 117.4(8) . . ?
C36 C31 C30 123.4(8) . . ?
C21 C20 C19 121.6(7) . . ?
C21 C20 H20 119.2 . . ?
C19 C20 H20 119.2 . . ?
C2 C3 C4 119.6(7) . . ?
C2 C3 H3 120.2 . . ?
C4 C3 H3 120.2 . . ?
C33 C32 C31 121.4(8) . . ?
C33 C32 H32 119.3 . . ?
C31 C32 H32 119.3 . . ?
C32 C33 C34 120.2(8) . . ?
C32 C33 H33 119.9 . . ?
C34 C33 H33 119.9 . . ?
C5 C4 C3 119.4(7) . . ?
C5 C4 C60 121.6(7) . . ?
C3 C4 C60 118.8(7) . . ?
C38 C39 H39A 109.5 . . ?
C38 C39 H39B 109.5 . . ?
H39A C39 H39B 109.5 . . ?
C38 C39 H39C 109.5 . . ?
H39A C39 H39C 109.5 . . ?
H39B C39 H39C 109.5 . . ?
C29 C28 N4 111.9(7) . . ?
C29 C28 H28A 109.2 . . ?
N4 C28 H28A 109.2 . . ?
C29 C28 H28B 109.2 . . ?
N4 C28 H28B 109.2 . . ?
H28A C28 H28B 107.9 . . ?
C8 C9 H9A 109.5 . . ?
C8 C9 H9B 109.5 . . ?
H9A C9 H9B 109.5 . . ?
C8 C9 H9C 109.5 . . ?
H9A C9 H9C 109.5 . . ?
H9B C9 H9C 109.5 . . ?
C58 C59 H59A 109.5 . . ?
C58 C59 H59B 109.5 . . ?
H59A C59 H59B 109.5 . . ?
C58 C59 H59C 109.5 . . ?
H59A C59 H59C 109.5 . . ?
H59B C59 H59C 109.5 . . ?
C28 C29 H29A 109.5 . . ?
C28 C29 H29B 109.5 . . ?
H29A C29 H29B 109.5 . . ?
C28 C29 H29C 109.5 . . ?
H29A C29 H29C 109.5 . . ?
H29B C29 H29C 109.5 . . ?
C62 O5 H5A 109.5 . . ?
O5 C62 C61 114.1(7) . . ?
O5 C62 H62A 108.7 . . ?
C61 C62 H62A 108.7 . . ?
O5 C62 H62B 108.7 . . ?
C61 C62 H62B 108.7 . . ?
H62A C62 H62B 107.6 . . ?
C62 C61 H61A 109.5 . . ?
C62 C61 H61B 109.5 . . ?
H61A C61 H61B 109.5 . . ?
C62 C61 H61C 109.5 . . ?
H61A C61 H61C 109.5 . . ?
H61B C61 H61C 109.5 . . ?
C64 O6 H6A 109.5 . . ?
O6 C64 C63 112.4(8) . . ?
O6 C64 H64A 109.1 . . ?
C63 C64 H64A 109.1 . . ?
O6 C64 H64B 109.1 . . ?
C63 C64 H64B 109.1 . . ?
H64A C64 H64B 107.9 . . ?
C64 C63 H63A 109.5 . . ?
C64 C63 H63B 109.5 . . ?
H63A C63 H63B 109.5 . . ?
C64 C63 H63C 109.5 . . ?
H63A C63 H63C 109.5 . . ?
H63B C63 H63C 109.5 . . ?

loop_
_geom_bond_atom_site_label_1
_geom_bond_atom_site_label_2
_geom_bond_distance
_geom_bond_site_symmetry_2
_geom_bond_publ_flag
O2 C60 1.253(8) . ?
O1 C7 1.248(8) . ?
N2 C60 1.336(9) . ?
N2 C55 1.425(9) . ?
N2 C58 1.488(9) . ?
N4 C30 1.341(10) . ?
N4 C25 1.436(10) . ?
N4 C28 1.493(9) . ?
N3 C37 1.322(9) . ?
N3 C40 1.436(9) . ?
N3 C38 1.475(9) . ?
N1 C7 1.349(9) . ?
N1 C10 1.432(9) . ?
N1 C8 1.473(9) . ?
O3 C37 1.247(8) . ?
C19 C18 1.387(10) . ?
C19 C20 1.391(10) . ?
C19 C22 1.482(10) . ?
C23 C22 1.392(10) . ?
C23 C24 1.419(10) . ?
C23 H23 0.9500 . ?
C49 C48 1.382(10) . ?
C49 C50 1.393(10) . ?
C49 C52 1.484(10) . ?
O4 C30 1.242(9) . ?
C25 C26 1.378(10) . ?
C25 C24 1.382(10) . ?
C13 C14 1.395(10) . ?
C13 C12 1.395(10) . ?
C13 C16 1.482(10) . ?
C55 C56 1.381(10) . ?
C55 C54 1.400(10) . ?
C44 C43 1.395(10) . ?
C44 C45 1.404(10) . ?
C44 H44 0.9500 . ?
C52 C57 1.386(10) . ?
C52 C53 1.389(10) . ?
C60 C4 1.498(11) . ?
C43 C42 1.409(10) . ?
C43 C46 1.479(10) . ?
C40 C45 1.379(10) . ?
C40 C41 1.385(10) . ?
C1 C2 1.378(10) . ?
C1 C6 1.390(10) . ?
C1 C7 1.496(11) . ?
C46 C47 1.386(10) . ?
C46 C51 1.390(9) . ?
C16 C17 1.373(10) . ?
C16 C21 1.404(10) . ?
C10 C15 1.377(10) . ?
C10 C11 1.378(10) . ?
C45 H45 0.9500 . ?
C6 C5 1.372(10) . ?
C6 H6 0.9500 . ?
C51 C50 1.388(9) . ?
C51 H51 0.9500 . ?
C11 C12 1.385(10) . ?
C11 H11 0.9500 . ?
C24 H24 0.9500 . ?
C53 C54 1.371(9) . ?
C53 H53 0.9500 . ?
C5 C4 1.379(10) . ?
C5 H5 0.9500 . ?
C37 C34 1.492(11) . ?
C22 C27 1.391(10) . ?
C54 H54 0.9500 . ?
C15 C14 1.391(10) . ?
C15 H15 0.9500 . ?
C41 C42 1.364(10) . ?
C41 H41 0.9500 . ?
C47 C48 1.384(9) . ?
C47 H47 0.9500 . ?
C50 H50 0.9500 . ?
C26 C27 1.380(10) . ?
C26 H26 0.9500 . ?
C48 H48 0.9500 . ?
C2 C3 1.378(10) . ?
C2 H2 0.9500 . ?
C58 C59 1.506(10) . ?
C58 H58A 0.9900 . ?
C58 H58B 0.9900 . ?
C56 C57 1.378(10) . ?
C56 H56 0.9500 . ?
C34 C33 1.387(10) . ?
C34 C35 1.394(11) . ?
C21 C20 1.376(10) . ?
C21 H21 0.9500 . ?
C57 H57 0.9500 . ?
C14 H14 0.9500 . ?
C18 C17 1.383(10) . ?
C18 H18 0.9500 . ?
C27 H27 0.9500 . ?
C42 H42 0.9500 . ?
C12 H12 0.9500 . ?
C38 C39 1.524(11) . ?
C38 H38A 0.9900 . ?
C38 H38B 0.9900 . ?
C30 C31 1.511(11) . ?
C17 H17 0.9500 . ?
C35 C36 1.386(10) . ?
C35 H35 0.9500 . ?
C36 C31 1.404(10) . ?
C36 H36 0.9500 . ?
C8 C9 1.508(10) . ?
C8 H8A 0.9900 . ?
C8 H8B 0.9900 . ?
C31 C32 1.385(11) . ?
C20 H20 0.9500 . ?
C3 C4 1.399(10) . ?
C3 H3 0.9500 . ?
C32 C33 1.371(10) . ?
C32 H32 0.9500 . ?
C33 H33 0.9500 . ?
C39 H39A 0.9800 . ?
C39 H39B 0.9800 . ?
C39 H39C 0.9800 . ?
C28 C29 1.488(11) . ?
C28 H28A 0.9900 . ?
C28 H28B 0.9900 . ?
C9 H9A 0.9800 . ?
C9 H9B 0.9800 . ?
C9 H9C 0.9800 . ?
C59 H59A 0.9800 . ?
C59 H59B 0.9800 . ?
C59 H59C 0.9800 . ?
C29 H29A 0.9800 . ?
C29 H29B 0.9800 . ?
C29 H29C 0.9800 . ?
O5 C62 1.438(9) . ?
O5 H5A 0.8400 . ?
C62 C61 1.481(11) . ?
C62 H62A 0.9900 . ?
C62 H62B 0.9900 . ?
C61 H61A 0.9800 . ?
C61 H61B 0.9800 . ?
C61 H61C 0.9800 . ?
O6 C64 1.432(10) . ?
O6 H6A 0.8400 . ?
C64 C63 1.477(12) . ?
C64 H64A 0.9900 . ?
C64 H64B 0.9900 . ?
C63 H63A 0.9800 . ?
C63 H63B 0.9800 . ?
C63 H63C 0.9800 . ?

loop_
_cod_related_entry_id
_cod_related_entry_database
_cod_related_entry_code
1 ChemSpider 30658925
